data_4112376
loop_
_publ_author_name
'Jim-Min Fang'
'Srinivasan Selvi'
'Jen-Hai Liao'
'Zdenek Slanina'
'Chao-Tsen Chen'
'Pi-Tai Chou'

_publ_section_title
;
 Fluorescent and Circular Dichroic Detection of Monosaccharides by
 Molecular Sensors: Bis[(Pyrrolyl)ethynyl]naphthyridine and
 Bis[(Indolyl)ethynyl]naphthyridine
;
_journal_name_full 'Journal of the American Chemical Society'
_journal_page_first 3559
_journal_page_last 3566
_journal_paper_doi 10.1021/ja039237w
_journal_volume 126
_journal_year 2004
_chemical_formula_sum 'C18 H18 N2 O2'
_chemical_formula_weight 294.34
_chemical_name_systematic
; 
 ? 
;
_space_group_IT_number 33
_symmetry_cell_setting orthorhombic
_symmetry_space_group_name_Hall 'P 2c -2n'
_symmetry_space_group_name_H-M 'P n a 21'
_atom_sites_solution_hydrogens geom
_atom_sites_solution_primary direct
_atom_sites_solution_secondary difmap
_audit_creation_method SHELXL-97
_cell_angle_alpha 90.00
_cell_angle_beta 90.00
_cell_angle_gamma 90.00
_cell_formula_units_Z 16
_cell_length_a 13.4316(6)
_cell_length_b 25.4173(8)
_cell_length_c 19.5229(12)
_cell_measurement_reflns_used all
_cell_measurement_temperature 295(2)
_cell_measurement_theta_max 25.00
_cell_measurement_theta_min 1.71
_cell_volume 6665.0(5)
_computing_cell_refinement DENZO-SMN
_computing_data_collection 'NONIUS COLLECT'
_computing_data_reduction DENZO-SMN
_computing_molecular_graphics SHELXTL
_computing_publication_material SHELXTL
_computing_structure_refinement 'SHELXL-97 (Sheldrick, 1997)'
_computing_structure_solution 'SHELXS-97 (Sheldrick, 1990)'
_diffrn_ambient_temperature 295(2)
_diffrn_measured_fraction_theta_full 0.970
_diffrn_measured_fraction_theta_max 0.970
_diffrn_measurement_device_type 'NONIUS KappaCCD'
_diffrn_measurement_method 'phi and omega scans'
_diffrn_radiation_monochromator graphite
_diffrn_radiation_source 'fine-focus sealed tube'
_diffrn_radiation_type MoK\a
_diffrn_radiation_wavelength 0.71073
_diffrn_reflns_av_R_equivalents 0.1013
_diffrn_reflns_av_sigmaI/netI 0.1396
_diffrn_reflns_limit_h_max 15
_diffrn_reflns_limit_h_min -14
_diffrn_reflns_limit_k_max 30
_diffrn_reflns_limit_k_min -30
_diffrn_reflns_limit_l_max 23
_diffrn_reflns_limit_l_min -21
_diffrn_reflns_number 25331
_diffrn_reflns_theta_full 25.00
_diffrn_reflns_theta_max 25.00
_diffrn_reflns_theta_min 1.71
_diffrn_standards_decay_% 0
_exptl_absorpt_coefficient_mu 0.077
_exptl_absorpt_correction_T_max 0.982
_exptl_absorpt_correction_T_min 0.838
_exptl_absorpt_correction_type multi-scan
_exptl_crystal_colour brown
_exptl_crystal_density_diffrn 1.173
_exptl_crystal_density_meas ?
_exptl_crystal_description block
_exptl_crystal_F_000 2496
_exptl_crystal_size_max 0.45
_exptl_crystal_size_mid 0.38
_exptl_crystal_size_min 0.25
_refine_diff_density_max 0.316
_refine_diff_density_min -0.438
_refine_diff_density_rms 0.128
_refine_ls_abs_structure_details 'Flack H D (1983), Acta Cryst. A39, 876-881'
_refine_ls_abs_structure_Flack 0(5)
_refine_ls_extinction_coef 0.024(2)
_refine_ls_extinction_expression Fc^*^=kFc[1+0.001xFc^2^\l^3^/sin(2\q)]^-1/4^
_refine_ls_extinction_method SHELXL
_refine_ls_goodness_of_fit_ref 1.045
_refine_ls_hydrogen_treatment mixed
_refine_ls_matrix_type full
_refine_ls_number_parameters 794
_refine_ls_number_reflns 9508
_refine_ls_number_restraints 1
_refine_ls_restrained_S_all 1.045
_refine_ls_R_factor_all 0.2400
_refine_ls_R_factor_gt 0.1005
_refine_ls_shift/su_max 0.045
_refine_ls_shift/su_mean 0.002
_refine_ls_structure_factor_coef Fsqd
_refine_ls_weighting_details 'calc w=1/[\s^2^(Fo^2^)+(0.1287P)^2^+1.2497P] where P=(Fo^2^+2Fc^2^)/3'
_refine_ls_weighting_scheme calc
_refine_ls_wR_factor_gt 0.2070
_refine_ls_wR_factor_ref 0.3049
_reflns_number_gt 3682
_reflns_number_total 9508
_reflns_threshold_expression >2sigma(I)
_cod_data_source_file ja039237wrom20031030_070657.cif
_cod_data_source_block ic8144
_cod_depositor_comments
;
The following automatic conversions were performed:

'_exptl_crystal_density_meas' value 'not_measured' was changed to '?'
- the value is perceived as not measured.

Automatic conversion script
Id: cif_fix_values 3008 2015-01-20 13:52:24Z robertas 
;
_cod_database_code 4112376

loop_
_symmetry_equiv_pos_as_xyz
'x, y, z'
'-x, -y, z+1/2'
'x+1/2, -y+1/2, z'
'-x+1/2, y+1/2, z+1/2'

loop_
_atom_site_label
_atom_site_type_symbol
_atom_site_fract_x
_atom_site_fract_y
_atom_site_fract_z
_atom_site_U_iso_or_equiv
_atom_site_adp_type
_atom_site_occupancy
_atom_site_symmetry_multiplicity
_atom_site_calc_flag
_atom_site_refinement_flags
O1 O 0.3397(5) 0.5505(3) 0.4856(5) 0.092(3) Uani 1 1 d .
H1A H 0.3868 0.5620 0.4634 0.138 Uiso 1 1 calc R
O2 O 0.3473(5) 0.1020(4) 0.2958(5) 0.091(3) Uani 1 1 d .
H2A H 0.3097 0.1212 0.3176 0.137 Uiso 1 1 calc R
N1 N 0.5038(7) 0.3623(4) 0.4332(5) 0.062(3) Uani 1 1 d .
N2 N 0.5093(6) 0.2865(4) 0.3678(5) 0.066(3) Uani 1 1 d .
C1 C 0.5510(8) 0.4006(5) 0.4642(6) 0.058(3) Uani 1 1 d .
C2 C 0.6543(8) 0.4046(5) 0.4725(7) 0.072(4) Uani 1 1 d .
H2B H 0.6825 0.4322 0.4971 0.087 Uiso 1 1 calc R
C3 C 0.7122(8) 0.3663(5) 0.4433(7) 0.074(4) Uani 1 1 d .
H3B H 0.7812 0.3676 0.4469 0.089 Uiso 1 1 calc R
C4 C 0.6656(8) 0.3252(5) 0.4077(7) 0.068(4) Uani 1 1 d .
C5 C 0.5594(7) 0.3248(4) 0.4023(5) 0.047(3) Uani 1 1 d .
C6 C 0.7173(9) 0.2844(6) 0.3766(7) 0.078(4) Uani 1 1 d .
H6B H 0.7865 0.2840 0.3782 0.093 Uiso 1 1 calc R
C7 C 0.6661(8) 0.2433(6) 0.3423(7) 0.077(4) Uani 1 1 d .
H7B H 0.6993 0.2149 0.3227 0.093 Uiso 1 1 calc R
C8 C 0.5603(9) 0.2482(5) 0.3398(6) 0.058(3) Uani 1 1 d .
C9 C 0.4851(9) 0.4441(6) 0.4958(6) 0.071(4) Uani 1 1 d .
C10 C 0.4372(8) 0.4780(5) 0.5153(6) 0.064(3) Uani 1 1 d .
C11 C 0.3768(8) 0.5215(5) 0.5441(7) 0.066(3) Uani 1 1 d .
C12 C 0.4374(11) 0.5557(4) 0.5865(6) 0.100(4) Uani 1 1 d .
H12A H 0.4953 0.5665 0.5613 0.150 Uiso 1 1 calc R
H12B H 0.4578 0.5370 0.6269 0.150 Uiso 1 1 calc R
H12C H 0.3995 0.5861 0.5994 0.150 Uiso 1 1 calc R
C13 C 0.2854(9) 0.5013(6) 0.5809(8) 0.124(6) Uani 1 1 d .
H13A H 0.2500 0.5303 0.6008 0.185 Uiso 1 1 calc R
H13B H 0.3053 0.4773 0.6163 0.185 Uiso 1 1 calc R
H13C H 0.2430 0.4834 0.5489 0.185 Uiso 1 1 calc R
C14 C 0.5056(8) 0.2084(5) 0.3057(7) 0.067(3) Uani 1 1 d .
C15 C 0.4569(8) 0.1765(5) 0.2786(6) 0.066(3) Uani 1 1 d .
C16 C 0.3978(8) 0.1317(5) 0.2466(7) 0.069(3) Uani 1 1 d .
C17 C 0.3212(11) 0.1574(6) 0.2027(8) 0.115(5) Uani 1 1 d .
H17A H 0.2792 0.1792 0.2306 0.173 Uiso 1 1 calc R
H17B H 0.2815 0.1309 0.1807 0.173 Uiso 1 1 calc R
H17C H 0.3534 0.1786 0.1686 0.173 Uiso 1 1 calc R
C18 C 0.4623(10) 0.0972(5) 0.2023(7) 0.102(5) Uani 1 1 d .
H18A H 0.5123 0.0807 0.2300 0.153 Uiso 1 1 calc R
H18B H 0.4937 0.1183 0.1677 0.153 Uiso 1 1 calc R
H18C H 0.4220 0.0707 0.1809 0.153 Uiso 1 1 calc R
O3 O 0.3419(5) 0.7808(4) 0.4764(5) 0.092(3) Uani 1 1 d .
H3A H 0.3848 0.7954 0.4534 0.137 Uiso 1 1 calc R
O4 O 0.3417(5) 0.3308(4) 0.2953(5) 0.089(3) Uani 1 1 d .
H4A H 0.3095 0.3499 0.3211 0.133 Uiso 1 1 calc R
N3 N 0.5077(7) 0.5960(4) 0.4157(5) 0.064(3) Uani 1 1 d .
N4 N 0.5075(6) 0.5197(4) 0.3513(4) 0.063(3) Uani 1 1 d .
C19 C 0.5578(8) 0.6355(5) 0.4458(6) 0.067(3) Uani 1 1 d .
C20 C 0.6648(9) 0.6374(5) 0.4445(7) 0.091(4) Uani 1 1 d .
H20A H 0.6978 0.6652 0.4656 0.110 Uiso 1 1 calc R
C21 C 0.7175(8) 0.5996(5) 0.4131(7) 0.086(4) Uani 1 1 d .
H21A H 0.7866 0.6012 0.4132 0.103 Uiso 1 1 calc R
C22 C 0.6689(6) 0.5576(6) 0.3801(8) 0.072(3) Uani 1 1 d .
C23 C 0.5622(6) 0.5610(6) 0.3844(7) 0.071(3) Uani 1 1 d .
C24 C 0.7112(10) 0.5127(7) 0.3439(8) 0.111(6) Uani 1 1 d .
H24A H 0.7801 0.5108 0.3397 0.134 Uiso 1 1 calc R
C25 C 0.6570(9) 0.4738(6) 0.3162(7) 0.085(4) Uani 1 1 d .
H25A H 0.6874 0.4445 0.2969 0.102 Uiso 1 1 calc R
C26 C 0.5503(8) 0.4791(6) 0.3172(6) 0.080(4) Uani 1 1 d .
C27 C 0.4976(10) 0.6758(5) 0.4781(7) 0.078(4) Uani 1 1 d .
C28 C 0.4496(9) 0.7114(5) 0.5021(6) 0.061(3) Uani 1 1 d .
C29 C 0.3888(9) 0.7526(5) 0.5330(7) 0.075(4) Uani 1 1 d .
C30 C 0.4497(11) 0.7911(5) 0.5726(7) 0.116(5) Uani 1 1 d .
H30A H 0.4997 0.8060 0.5433 0.175 Uiso 1 1 calc R
H30B H 0.4811 0.7735 0.6104 0.175 Uiso 1 1 calc R
H30C H 0.4074 0.8186 0.5897 0.175 Uiso 1 1 calc R
C31 C 0.3009(10) 0.7284(5) 0.5742(8) 0.133(6) Uani 1 1 d .
H31A H 0.2665 0.7033 0.5461 0.199 Uiso 1 1 calc R
H31B H 0.2557 0.7558 0.5875 0.199 Uiso 1 1 calc R
H31C H 0.3262 0.7111 0.6143 0.199 Uiso 1 1 calc R
C32 C 0.4931(9) 0.4390(5) 0.2897(6) 0.061(3) Uani 1 1 d .
C33 C 0.4434(9) 0.4038(6) 0.2639(6) 0.078(4) Uani 1 1 d .
C34 C 0.3808(8) 0.3608(6) 0.2420(7) 0.080(4) Uani 1 1 d .
C35 C 0.2939(10) 0.3834(6) 0.2037(9) 0.142(6) Uani 1 1 d .
H35A H 0.2568 0.4063 0.2334 0.213 Uiso 1 1 calc R
H35B H 0.2517 0.3554 0.1881 0.213 Uiso 1 1 calc R
H35C H 0.3177 0.4031 0.1650 0.213 Uiso 1 1 calc R
C36 C 0.4414(10) 0.3244(5) 0.1939(7) 0.108(5) Uani 1 1 d .
H36A H 0.4958 0.3091 0.2188 0.163 Uiso 1 1 calc R
H36B H 0.4669 0.3445 0.1562 0.163 Uiso 1 1 calc R
H36C H 0.3991 0.2969 0.1768 0.163 Uiso 1 1 calc R
O5 O -0.1483(5) 0.6545(4) 0.2795(5) 0.116(4) Uani 1 1 d .
H5A H -0.1908 0.6374 0.2997 0.174 Uiso 1 1 calc R
O6 O -0.1555(5) 0.2106(4) 0.4951(5) 0.114(4) Uani 1 1 d .
H6A H -0.1131 0.1985 0.4693 0.171 Uiso 1 1 calc R
N5 N 0.0028(7) 0.4701(5) 0.3599(5) 0.076(3) Uani 1 1 d .
N6 N 0.0018(7) 0.3951(5) 0.4254(6) 0.090(4) Uani 1 1 d .
C37 C 0.0524(8) 0.5068(6) 0.3293(7) 0.080(4) Uani 1 1 d .
C38 C 0.1570(9) 0.5103(6) 0.3291(8) 0.107(6) Uani 1 1 d .
H38A H 0.1885 0.5376 0.3060 0.129 Uiso 1 1 calc R
C39 C 0.2121(11) 0.4733(7) 0.3628(10) 0.124(7) Uani 1 1 d .
H39A H 0.2813 0.4750 0.3628 0.148 Uiso 1 1 calc R
C40 C 0.1632(7) 0.4335(8) 0.3969(9) 0.099(4) Uani 1 1 d .
C41 C 0.0552(7) 0.4328(7) 0.3929(9) 0.081(3) Uani 1 1 d .
C42 C 0.2074(10) 0.3935(7) 0.4316(10) 0.134(7) Uani 1 1 d .
H42A H 0.2765 0.3921 0.4332 0.160 Uiso 1 1 calc R
C43 C 0.1542(10) 0.3553(7) 0.4643(9) 0.109(5) Uani 1 1 d .
H43A H 0.1855 0.3285 0.4885 0.131 Uiso 1 1 calc R
C44 C 0.0455(10) 0.3586(7) 0.4596(9) 0.094(5) Uani 1 1 d .
C45 C -0.0027(10) 0.5463(7) 0.2967(8) 0.090(5) Uani 1 1 d .
C46 C -0.0452(10) 0.5790(7) 0.2684(7) 0.086(4) Uani 1 1 d .
C47 C -0.0991(9) 0.6223(7) 0.2324(8) 0.092(5) Uani 1 1 d .
C48 C -0.1776(10) 0.6002(6) 0.1863(7) 0.124(6) Uani 1 1 d .
H48A H -0.2241 0.5801 0.2130 0.186 Uiso 1 1 calc R
H48B H -0.1472 0.5779 0.1527 0.186 Uiso 1 1 calc R
H48C H -0.2120 0.6284 0.1638 0.186 Uiso 1 1 calc R
C49 C -0.0250(9) 0.6536(5) 0.1914(7) 0.101(4) Uani 1 1 d .
H49A H 0.0263 0.6664 0.2212 0.151 Uiso 1 1 calc R
H49B H -0.0581 0.6828 0.1700 0.151 Uiso 1 1 calc R
H49C H 0.0040 0.6315 0.1568 0.151 Uiso 1 1 calc R
C50 C -0.0146(11) 0.3171(7) 0.4925(9) 0.094(5) Uani 1 1 d .
C51 C -0.0551(12) 0.2824(7) 0.5171(8) 0.085(5) Uani 1 1 d .
C52 C -0.1069(10) 0.2413(6) 0.5493(7) 0.093(4) Uani 1 1 d .
C53 C -0.1986(11) 0.2606(7) 0.5929(8) 0.160(8) Uani 1 1 d .
H53A H -0.2410 0.2821 0.5649 0.240 Uiso 1 1 calc R
H53B H -0.1754 0.2807 0.6313 0.240 Uiso 1 1 calc R
H53C H -0.2354 0.2307 0.6091 0.240 Uiso 1 1 calc R
C54 C -0.0395(12) 0.2063(6) 0.5897(8) 0.156(7) Uani 1 1 d .
H54A H 0.0131 0.1937 0.5607 0.234 Uiso 1 1 calc R
H54B H -0.0767 0.1770 0.6071 0.234 Uiso 1 1 calc R
H54C H -0.0115 0.2258 0.6271 0.234 Uiso 1 1 calc R
O7 O -0.1583(4) 0.9266(3) 0.2814(4) 0.069(2) Uani 1 1 d .
H7A H -0.1943 0.9082 0.3054 0.103 Uiso 1 1 calc R
O8 O -0.1499(5) 0.4799(4) 0.4836(5) 0.083(3) Uani 1 1 d .
H8A H -0.1858 0.4991 0.4606 0.125 Uiso 1 1 calc R
N7 N 0.0010(6) 0.7381(4) 0.3406(4) 0.052(2) Uani 1 1 d .
N8 N 0.0066(6) 0.6640(4) 0.4044(4) 0.054(2) Uani 1 1 d .
C55 C 0.0471(8) 0.7777(5) 0.3082(5) 0.059(3) Uani 1 1 d .
C56 C 0.1531(8) 0.7797(5) 0.3026(7) 0.071(4) Uani 1 1 d .
H56A H 0.1831 0.8067 0.2779 0.085 Uiso 1 1 calc R
C57 C 0.2096(7) 0.7426(5) 0.3328(7) 0.072(4) Uani 1 1 d .
H57A H 0.2787 0.7444 0.3306 0.087 Uiso 1 1 calc R
C58 C 0.1626(8) 0.7012(5) 0.3676(6) 0.056(3) Uani 1 1 d .
C59 C 0.0604(8) 0.7008(4) 0.3698(5) 0.053(3) Uani 1 1 d .
C60 C 0.2152(8) 0.6602(6) 0.3999(7) 0.075(4) Uani 1 1 d .
H60A H 0.2844 0.6590 0.3982 0.090 Uiso 1 1 calc R
C61 C 0.1649(9) 0.6234(5) 0.4327(6) 0.067(3) Uani 1 1 d .
H61A H 0.1983 0.5959 0.4542 0.080 Uiso 1 1 calc R
C62 C 0.0595(8) 0.6260(5) 0.4350(6) 0.061(3) Uani 1 1 d .
C63 C -0.0132(9) 0.8162(5) 0.2793(6) 0.063(3) Uani 1 1 d .
C64 C -0.0631(9) 0.8529(6) 0.2538(6) 0.072(3) Uani 1 1 d .
C65 C -0.1193(9) 0.8963(5) 0.2282(7) 0.072(4) Uani 1 1 d .
C66 C -0.2045(10) 0.8735(6) 0.1873(8) 0.118(5) Uani 1 1 d .
H66A H -0.2446 0.8517 0.2164 0.177 Uiso 1 1 calc R
H66B H -0.1786 0.8528 0.1502 0.177 Uiso 1 1 calc R
H66C H -0.2444 0.9016 0.1692 0.177 Uiso 1 1 calc R
C67 C -0.0504(10) 0.9298(5) 0.1811(6) 0.101(5) Uani 1 1 d .
H67A H 0.0045 0.9431 0.2074 0.152 Uiso 1 1 calc R
H67B H -0.0876 0.9586 0.1623 0.152 Uiso 1 1 calc R
H67C H -0.0257 0.9082 0.1445 0.152 Uiso 1 1 calc R
C68 C 0.0018(9) 0.5861(5) 0.4720(6) 0.065(3) Uani 1 1 d .
C69 C -0.0412(8) 0.5515(5) 0.4997(6) 0.066(3) Uani 1 1 d .
C70 C -0.0990(8) 0.5109(5) 0.5350(6) 0.069(3) Uani 1 1 d .
C71 C -0.1790(10) 0.5343(5) 0.5806(7) 0.101(5) Uani 1 1 d .
H71A H -0.2209 0.5570 0.5540 0.152 Uiso 1 1 calc R
H71B H -0.1484 0.5541 0.6168 0.152 Uiso 1 1 calc R
H71C H -0.2185 0.5065 0.6000 0.152 Uiso 1 1 calc R
C72 C -0.0319(9) 0.4731(5) 0.5734(7) 0.090(4) Uani 1 1 d .
H72A H 0.0212 0.4619 0.5440 0.135 Uiso 1 1 calc R
H72B H -0.0698 0.4430 0.5877 0.135 Uiso 1 1 calc R
H72C H -0.0047 0.4904 0.6129 0.135 Uiso 1 1 calc R

loop_
_atom_site_aniso_label
_atom_site_aniso_U_11
_atom_site_aniso_U_22
_atom_site_aniso_U_33
_atom_site_aniso_U_23
_atom_site_aniso_U_13
_atom_site_aniso_U_12
O1 0.066(5) 0.099(7) 0.112(7) 0.030(6) 0.013(5) 0.019(4)
O2 0.054(5) 0.116(8) 0.104(7) 0.011(6) -0.002(5) -0.007(5)
N1 0.063(5) 0.062(7) 0.062(6) 0.015(5) -0.014(5) -0.003(5)
N2 0.047(5) 0.076(8) 0.076(6) 0.024(5) -0.029(5) -0.015(5)
C1 0.052(7) 0.057(8) 0.066(7) 0.029(6) 0.001(6) 0.001(6)
C2 0.061(7) 0.065(9) 0.090(9) 0.009(7) -0.026(7) -0.014(7)
C3 0.048(6) 0.077(10) 0.098(10) 0.030(7) -0.009(7) 0.001(7)
C4 0.042(6) 0.072(9) 0.089(9) 0.022(7) -0.015(6) -0.006(6)
C5 0.042(6) 0.051(7) 0.050(6) 0.014(5) 0.005(5) -0.004(5)
C6 0.055(7) 0.082(10) 0.097(10) 0.020(7) 0.006(7) 0.012(7)
C7 0.045(6) 0.087(11) 0.100(11) 0.032(8) -0.004(7) 0.013(6)
C8 0.064(7) 0.049(8) 0.059(7) 0.021(6) 0.011(6) 0.010(6)
C9 0.070(8) 0.087(11) 0.057(7) 0.007(7) -0.006(7) -0.022(7)
C10 0.056(7) 0.066(9) 0.070(8) -0.007(7) 0.004(6) -0.007(6)
C11 0.070(7) 0.050(7) 0.078(8) -0.002(7) -0.010(7) 0.000(6)
C12 0.145(11) 0.055(9) 0.099(10) 0.028(7) 0.002(9) 0.028(8)
C13 0.126(10) 0.130(13) 0.115(11) 0.011(9) 0.080(9) -0.051(10)
C14 0.040(6) 0.067(9) 0.093(9) 0.009(7) -0.005(6) -0.011(5)
C15 0.053(6) 0.074(9) 0.072(8) 0.018(7) -0.002(6) -0.001(6)
C16 0.065(7) 0.072(9) 0.071(8) 0.005(7) -0.006(7) 0.010(7)
C17 0.120(10) 0.127(13) 0.097(11) 0.006(9) -0.025(9) -0.022(10)
C18 0.136(12) 0.078(9) 0.091(9) 0.010(7) -0.003(9) 0.004(8)
O3 0.066(5) 0.128(7) 0.081(6) 0.029(5) 0.002(4) 0.014(4)
O4 0.049(4) 0.131(8) 0.087(6) 0.015(5) 0.005(4) -0.006(4)
N3 0.060(5) 0.058(7) 0.073(6) 0.010(5) -0.013(5) -0.001(5)
N4 0.044(4) 0.087(8) 0.057(5) 0.013(5) 0.000(4) 0.016(5)
C19 0.055(6) 0.069(9) 0.077(8) 0.026(6) -0.002(6) -0.007(6)
C20 0.069(8) 0.072(10) 0.133(12) 0.030(8) -0.029(8) -0.025(7)
C21 0.047(6) 0.080(10) 0.130(10) 0.033(7) 0.012(7) 0.005(6)
C22 0.048(5) 0.081(8) 0.087(8) 0.043(6) -0.017(7) -0.016(7)
C23 0.059(5) 0.079(7) 0.076(6) 0.038(5) -0.011(8) -0.036(8)
C24 0.070(8) 0.124(14) 0.141(14) 0.053(11) 0.046(9) 0.056(9)
C25 0.088(9) 0.082(10) 0.085(8) 0.032(7) -0.006(7) 0.011(7)
C26 0.067(8) 0.094(11) 0.078(8) 0.039(8) 0.028(7) 0.029(7)
C27 0.085(8) 0.062(9) 0.086(9) 0.026(8) -0.023(7) -0.024(7)
C28 0.084(8) 0.039(6) 0.061(7) -0.001(5) -0.003(6) -0.018(6)
C29 0.083(7) 0.078(9) 0.063(8) 0.011(7) 0.007(7) -0.008(7)
C30 0.165(13) 0.076(10) 0.108(10) 0.019(8) -0.039(10) -0.017(9)
C31 0.136(11) 0.155(14) 0.107(10) 0.005(9) 0.089(9) -0.065(10)
C32 0.061(7) 0.071(9) 0.049(6) 0.008(6) 0.000(6) 0.004(6)
C33 0.079(8) 0.107(12) 0.048(7) 0.017(7) -0.011(6) 0.020(8)
C34 0.056(7) 0.118(12) 0.064(8) 0.007(8) -0.029(6) 0.014(7)
C35 0.122(11) 0.161(16) 0.142(13) 0.002(11) -0.029(10) 0.013(11)
C36 0.128(11) 0.117(12) 0.081(8) -0.029(8) 0.013(8) 0.016(9)
O5 0.060(5) 0.179(10) 0.110(8) -0.047(7) -0.024(5) 0.009(6)
O6 0.062(5) 0.173(10) 0.106(7) -0.030(6) -0.019(4) 0.012(5)
N5 0.047(5) 0.092(9) 0.088(7) -0.028(6) 0.014(5) -0.010(6)
N6 0.063(6) 0.109(10) 0.097(8) -0.031(7) -0.003(6) 0.007(7)
C37 0.050(7) 0.097(11) 0.094(9) -0.028(8) 0.025(7) -0.030(7)
C38 0.073(8) 0.080(10) 0.169(15) -0.055(9) 0.029(9) -0.013(7)
C39 0.069(9) 0.094(13) 0.208(18) -0.056(12) 0.044(11) -0.022(9)
C40 0.047(6) 0.110(10) 0.138(11) -0.051(8) 0.021(8) 0.006(9)
C41 0.056(6) 0.094(9) 0.094(8) -0.048(6) 0.004(9) -0.010(9)
C42 0.058(8) 0.120(15) 0.223(17) -0.081(13) 0.013(10) 0.003(10)
C43 0.061(8) 0.132(14) 0.134(12) -0.043(10) -0.026(8) 0.023(8)
C44 0.073(10) 0.090(12) 0.119(12) -0.048(9) 0.000(9) 0.015(8)
C45 0.063(9) 0.115(14) 0.092(11) -0.002(9) 0.000(7) -0.007(8)
C46 0.068(8) 0.112(13) 0.079(9) -0.033(9) -0.001(7) -0.035(8)
C47 0.057(7) 0.119(13) 0.101(11) -0.045(9) 0.006(8) -0.012(8)
C48 0.100(9) 0.185(16) 0.087(10) -0.037(9) -0.019(8) -0.020(9)
C49 0.093(8) 0.118(11) 0.091(9) -0.010(7) 0.012(7) -0.011(8)
C50 0.095(11) 0.100(14) 0.088(12) -0.033(10) -0.034(9) 0.034(10)
C51 0.103(11) 0.080(12) 0.072(9) -0.003(8) -0.012(8) 0.032(9)
C52 0.101(9) 0.113(12) 0.066(9) -0.011(8) -0.015(8) 0.033(8)
C53 0.159(13) 0.204(18) 0.117(13) 0.024(11) 0.064(11) 0.091(13)
C54 0.227(18) 0.119(13) 0.121(12) -0.032(9) -0.069(12) 0.075(12)
O7 0.048(4) 0.078(5) 0.081(6) 0.005(4) -0.001(4) 0.004(4)
O8 0.050(4) 0.108(7) 0.092(6) -0.025(5) -0.013(4) -0.016(4)
N7 0.043(4) 0.059(7) 0.054(5) -0.008(4) -0.011(4) 0.010(5)
N8 0.053(5) 0.055(6) 0.054(5) 0.011(4) -0.010(4) 0.012(4)
C55 0.079(7) 0.055(7) 0.041(6) 0.003(5) -0.003(6) 0.001(6)
C56 0.049(6) 0.091(10) 0.073(8) -0.010(7) -0.009(6) -0.014(6)
C57 0.037(6) 0.101(11) 0.080(9) -0.014(8) -0.002(6) -0.010(6)
C58 0.049(7) 0.067(8) 0.051(7) -0.014(5) -0.003(6) 0.005(6)
C59 0.053(6) 0.054(7) 0.052(6) -0.013(5) 0.007(5) 0.003(5)
C60 0.042(6) 0.099(10) 0.083(8) -0.014(7) -0.007(6) 0.008(7)
C61 0.071(8) 0.061(8) 0.068(7) 0.009(6) -0.013(6) 0.016(6)
C62 0.058(6) 0.061(8) 0.064(8) -0.002(6) 0.005(6) 0.001(6)
C63 0.070(7) 0.071(9) 0.049(7) -0.010(7) 0.004(6) -0.012(7)
C64 0.077(8) 0.090(10) 0.048(7) -0.010(6) 0.006(7) -0.010(7)
C65 0.084(8) 0.066(8) 0.067(8) 0.008(7) -0.028(7) 0.000(7)
C66 0.124(11) 0.083(10) 0.147(14) -0.004(9) -0.049(10) 0.003(8)
C67 0.127(10) 0.102(10) 0.074(8) 0.032(7) 0.018(8) -0.033(8)
C68 0.074(8) 0.058(8) 0.062(8) -0.013(6) -0.011(6) 0.024(6)
C69 0.067(8) 0.055(9) 0.077(9) 0.002(7) -0.014(7) 0.017(6)
C70 0.078(7) 0.069(9) 0.061(7) 0.000(7) 0.006(7) -0.006(6)
C71 0.104(9) 0.089(10) 0.110(11) -0.011(8) 0.046(8) 0.023(8)
C72 0.117(10) 0.067(10) 0.086(9) 0.015(8) -0.022(8) 0.011(8)

loop_
_atom_type_symbol
_atom_type_description
_atom_type_scat_dispersion_real
_atom_type_scat_dispersion_imag
_atom_type_scat_source
C C 0.0033 0.0016 'International Tables Vol C Tables 4.2.6.8 and 6.1.1.4'
H H 0.0000 0.0000 'International Tables Vol C Tables 4.2.6.8 and 6.1.1.4'
N N 0.0061 0.0033 'International Tables Vol C Tables 4.2.6.8 and 6.1.1.4'
O O 0.0106 0.0060 'International Tables Vol C Tables 4.2.6.8 and 6.1.1.4'

loop_
_geom_angle_atom_site_label_1
_geom_angle_atom_site_label_2
_geom_angle_atom_site_label_3
_geom_angle
C1 N1 C5 117.6(9)
C8 N2 C5 118.7(9)
N1 C1 C2 125.9(12)
N1 C1 C9 116.1(9)
C2 C1 C9 118.0(12)
C3 C2 C1 117.6(12)
C2 C3 C4 118.8(10)
C6 C4 C3 123.3(10)
C6 C4 C5 117.5(12)
C3 C4 C5 119.2(12)
N2 C5 N1 116.9(9)
N2 C5 C4 122.3(11)
N1 C5 C4 120.8(11)
C4 C6 C7 120.9(10)
C6 C7 C8 115.7(12)
N2 C8 C14 117.2(11)
N2 C8 C7 124.8(12)
C14 C8 C7 118.0(12)
C10 C9 C1 175.5(13)
C9 C10 C11 177.3(14)
O1 C11 C12 109.8(10)
O1 C11 C10 105.6(10)
C12 C11 C10 110.8(10)
O1 C11 C13 105.6(10)
C12 C11 C13 112.9(12)
C10 C11 C13 111.7(11)
C15 C14 C8 177.2(13)
C14 C15 C16 175.5(13)
O2 C16 C18 111.1(11)
O2 C16 C17 107.2(10)
C18 C16 C17 108.8(12)
O2 C16 C15 112.0(11)
C18 C16 C15 111.8(10)
C17 C16 C15 105.5(11)
C23 N3 C19 115.7(10)
C26 N4 C23 124.1(10)
N3 C19 C20 121.2(12)
N3 C19 C27 116.0(10)
C20 C19 C27 122.7(12)
C21 C20 C19 120.7(12)
C20 C21 C22 120.5(11)
C21 C22 C23 112.9(13)
C21 C22 C24 129.5(10)
C23 C22 C24 117.6(14)
N3 C23 N4 115.0(8)
N3 C23 C22 128.9(14)
N4 C23 C22 116.1(14)
C25 C24 C22 124.1(12)
C24 C25 C26 117.8(14)
N4 C26 C32 121.0(10)
N4 C26 C25 120.0(13)
C32 C26 C25 118.6(13)
C28 C27 C19 176.2(14)
C27 C28 C29 177.3(14)
O3 C29 C28 106.4(11)
O3 C29 C30 107.8(11)
C28 C29 C30 112.3(11)
O3 C29 C31 104.9(10)
C28 C29 C31 110.8(11)
C30 C29 C31 114.0(12)
C33 C32 C26 178.5(13)
C32 C33 C34 172.8(13)
O4 C34 C33 114.4(11)
O4 C34 C35 106.8(10)
C33 C34 C35 108.1(12)
O4 C34 C36 108.9(12)
C33 C34 C36 108.9(11)
C35 C34 C36 109.5(12)
C37 N5 C41 117.4(12)
C44 N6 C41 120.9(12)
N5 C37 C45 117.1(11)
N5 C37 C38 124.0(14)
C45 C37 C38 118.8(14)
C39 C38 C37 119.8(15)
C38 C39 C40 118.7(14)
C42 C40 C39 125.6(11)
C42 C40 C41 117.0(17)
C39 C40 C41 117.3(18)
N5 C41 N6 116.5(9)
N5 C41 C40 122.8(17)
N6 C41 C40 120.7(17)
C40 C42 C43 122.5(14)
C42 C43 C44 117.0(16)
N6 C44 C50 119.5(13)
N6 C44 C43 121.8(15)
C50 C44 C43 118.6(16)
C46 C45 C37 177.6(16)
C45 C46 C47 178.8(17)
O5 C47 C46 110.5(13)
O5 C47 C49 110.6(13)
C46 C47 C49 108.6(10)
O5 C47 C48 106.5(10)
C46 C47 C48 110.4(13)
C49 C47 C48 110.2(14)
C51 C50 C44 174.7(18)
C50 C51 C52 177(2)
C51 C52 O6 107.0(12)
C51 C52 C54 112.3(13)
O6 C52 C54 109.6(12)
C51 C52 C53 113.4(14)
O6 C52 C53 101.9(11)
C54 C52 C53 112.0(13)
C55 N7 C59 116.6(9)
C62 N8 C59 115.8(9)
N7 C55 C63 116.8(10)
N7 C55 C56 121.6(11)
C63 C55 C56 121.6(11)
C57 C56 C55 120.1(12)
C56 C57 C58 118.9(10)
C59 C58 C57 118.0(11)
C59 C58 C60 118.8(11)
C57 C58 C60 123.1(10)
N7 C59 N8 112.0(9)
N7 C59 C58 124.6(11)
N8 C59 C58 123.4(11)
C61 C60 C58 119.0(10)
C60 C61 C62 119.6(11)
N8 C62 C61 123.3(11)
N8 C62 C68 116.0(9)
C61 C62 C68 120.7(11)
C64 C63 C55 176.4(13)
C63 C64 C65 176.9(13)
O7 C65 C64 111.3(10)
O7 C65 C66 108.7(11)
C64 C65 C66 106.9(12)
O7 C65 C67 111.2(11)
C64 C65 C67 108.4(11)
C66 C65 C67 110.3(11)
C69 C68 C62 175.8(13)
C68 C69 C70 176.7(13)
O8 C70 C69 107.9(10)
O8 C70 C71 106.6(10)
C69 C70 C71 112.1(11)
O8 C70 C72 106.2(10)
C69 C70 C72 111.4(10)
C71 C70 C72 112.3(12)

loop_
_geom_bond_atom_site_label_1
_geom_bond_atom_site_label_2
_geom_bond_distance
O1 C11 1.447(14)
O2 C16 1.398(14)
N1 C1 1.310(14)
N1 C5 1.353(13)
N2 C8 1.310(14)
N2 C5 1.359(14)
C1 C2 1.401(14)
C1 C9 1.544(18)
C2 C3 1.371(16)
C3 C4 1.403(16)
C4 C6 1.388(17)
C4 C5 1.430(13)
C6 C7 1.419(17)
C7 C8 1.428(16)
C8 C14 1.417(16)
C9 C10 1.141(15)
C10 C11 1.483(16)
C11 C12 1.450(16)
C11 C13 1.512(14)
C14 C15 1.168(16)
C15 C16 1.523(17)
C16 C18 1.505(17)
C16 C17 1.490(17)
O3 C29 1.459(15)
O4 C34 1.393(15)
N3 C23 1.304(16)
N3 C19 1.344(14)
N4 C26 1.356(15)
N4 C23 1.435(16)
C19 C20 1.438(16)
C19 C27 1.450(18)
C20 C21 1.342(17)
C21 C22 1.408(18)
C22 C23 1.438(11)
C22 C24 1.46(2)
C24 C25 1.34(2)
C25 C26 1.439(15)
C26 C32 1.386(17)
C27 C28 1.204(17)
C28 C29 1.459(16)
C29 C30 1.492(17)
C29 C31 1.556(15)
C32 C33 1.224(17)
C33 C34 1.443(18)
C34 C35 1.501(16)
C34 C36 1.551(16)
O5 C47 1.399(15)
O6 C52 1.466(16)
N5 C37 1.294(15)
N5 C41 1.343(18)
N6 C44 1.286(18)
N6 C41 1.356(19)
C37 C45 1.400(19)
C37 C38 1.408(15)
C38 C39 1.37(2)
C39 C40 1.38(2)
C40 C42 1.36(2)
C40 C41 1.454(12)
C42 C43 1.36(2)
C43 C44 1.465(17)
C44 C50 1.47(2)
C45 C46 1.15(2)
C46 C47 1.49(2)
C47 C49 1.504(17)
C47 C48 1.495(17)
C50 C51 1.14(2)
C51 C52 1.404(19)
C52 C54 1.493(18)
C52 C53 1.577(17)
O7 C65 1.396(15)
O8 C70 1.448(14)
N7 C55 1.340(13)
N7 C59 1.364(13)
N8 C62 1.339(13)
N8 C59 1.362(13)
C55 C63 1.390(16)
C55 C56 1.429(14)
C56 C57 1.347(17)
C57 C58 1.403(16)
C58 C59 1.373(14)
C58 C60 1.410(16)
C60 C61 1.319(15)
C61 C62 1.418(15)
C62 C68 1.468(16)
C63 C64 1.252(17)
C64 C65 1.427(17)
C65 C66 1.510(16)
C65 C67 1.557(16)
C68 C69 1.182(16)
C69 C70 1.464(16)
C70 C71 1.517(15)
C70 C72 1.516(16)
